data_7037862
loop_
_publ_author_name
'Lee, Lucia M.'
'Corless, Victoria B.'
'Tran, Michael'
'Jenkins, Hilary'
'Britten, James F.'
'Vargas-Baca, Ignacio'

_publ_section_title
;
 Synthetic, structural, and computational investigations of N-alkyl
 benzo-2,1,3-selenadiazolium iodides and their supramolecular aggregates.
;
_journal_issue 8
_journal_name_full 'Dalton transactions (Cambridge, England : 2003)'
_journal_page_first 3285
_journal_page_last 3293
_journal_paper_doi 10.1039/c5dt04314j
_journal_volume 45
_journal_year 2016
_chemical_formula_moiety 'C7 H7 N2 Se, I'
_chemical_formula_sum 'C7 H7 I N2 Se'
_chemical_formula_weight 325.01
_space_group_crystal_system monoclinic
_space_group_IT_number 14
_space_group_name_Hall '-P 2yn'
_space_group_name_H-M_alt 'P 1 21/n 1'
_symmetry_space_group_name_Hall '-P 2yn'
_symmetry_space_group_name_H-M 'P 1 21/n 1'
_atom_sites_solution_hydrogens geom
_audit_creation_method SHELXL-2014/6
_audit_update_record
;
2015-09-14 deposited with the CCDC.
2016-01-04 downloaded from the CCDC.
;
_cell_angle_alpha 90
_cell_angle_beta 92.426(4)
_cell_angle_gamma 90
_cell_formula_units_Z 4
_cell_length_a 6.4712(11)
_cell_length_b 13.216(2)
_cell_length_c 10.4738(19)
_cell_measurement_reflns_used 6825
_cell_measurement_temperature 100(2)
_cell_measurement_theta_max 29.56
_cell_measurement_theta_min 2.48
_cell_volume 895.0(3)
_computing_cell_refinement 'Bruker SMART'
_computing_data_collection 'Bruker SMART'
_computing_data_reduction 'Bruker SAINT'
_computing_molecular_graphics 'Bruker SHELXTL'
_computing_publication_material 'Bruker SHELXTL'
_computing_structure_refinement 'SHELXL-2014/6 (Sheldrick, 2014)'
_computing_structure_solution 'Bruker SHELXTL'
_diffrn_ambient_temperature 100(2)
_diffrn_measured_fraction_theta_full 1.000
_diffrn_measured_fraction_theta_max 0.998
_diffrn_measurement_device_type 'CCD area detector'
_diffrn_measurement_method 'phi and omega scans'
_diffrn_radiation_type MoK\a
_diffrn_radiation_wavelength 0.71073
_diffrn_reflns_av_R_equivalents 0.0343
_diffrn_reflns_av_unetI/netI 0.0272
_diffrn_reflns_laue_measured_fraction_full 1.000
_diffrn_reflns_laue_measured_fraction_max 0.998
_diffrn_reflns_limit_h_max 7
_diffrn_reflns_limit_h_min -8
_diffrn_reflns_limit_k_max 18
_diffrn_reflns_limit_k_min -16
_diffrn_reflns_limit_l_max 14
_diffrn_reflns_limit_l_min -12
_diffrn_reflns_number 12698
_diffrn_reflns_point_group_measured_fraction_full 1.000
_diffrn_reflns_point_group_measured_fraction_max 0.998
_diffrn_reflns_theta_full 25.242
_diffrn_reflns_theta_max 29.626
_diffrn_reflns_theta_min 2.483
_exptl_absorpt_coefficient_mu 7.582
_exptl_absorpt_correction_T_max 0.6735
_exptl_absorpt_correction_T_min 0.4557
_exptl_absorpt_correction_type numerical
_exptl_absorpt_process_details SADABS
_exptl_crystal_colour yellow
_exptl_crystal_density_diffrn 2.412
_exptl_crystal_description block
_exptl_crystal_F_000 600
_exptl_crystal_size_max 0.156
_exptl_crystal_size_mid 0.148
_exptl_crystal_size_min 0.085
_refine_diff_density_max 0.569
_refine_diff_density_min -0.449
_refine_diff_density_rms 0.121
_refine_ls_extinction_method none
_refine_ls_goodness_of_fit_ref 1.025
_refine_ls_hydrogen_treatment constr
_refine_ls_matrix_type full
_refine_ls_number_parameters 101
_refine_ls_number_reflns 2521
_refine_ls_number_restraints 0
_refine_ls_restrained_S_all 1.025
_refine_ls_R_factor_all 0.0262
_refine_ls_R_factor_gt 0.0199
_refine_ls_shift/su_max 0.001
_refine_ls_shift/su_mean 0.000
_refine_ls_structure_factor_coef Fsqd
_refine_ls_weighting_details 'w=1/[\s^2^(Fo^2^)+(0.0170P)^2^+0.1004P] where P=(Fo^2^+2Fc^2^)/3'
_refine_ls_weighting_scheme calc
_refine_ls_wR_factor_gt 0.0385
_refine_ls_wR_factor_ref 0.0404
_reflns_Friedel_coverage 0.000
_reflns_number_gt 2197
_reflns_number_total 2521
_reflns_threshold_expression 'I > 2\s(I)'
_cod_data_source_file c5dt04314j2.cif
_cod_data_source_block THLL003_0m
_cod_depositor_comments 'Adding full bibliography for 7037861--7037866.cif.'
_cod_original_cell_volume 894.9(3)
_cod_database_code 7037862
_shelx_space_group_comment
; 
The symmetry employed for this shelxl refinement is uniquely defined 
by the following loop, which should always be used as a source of 
symmetry information in preference to the above space-group names. 
They are only intended as comments. 
;
_shelxl_version_number 2014/6

loop_
_space_group_symop_operation_xyz
'x, y, z'
'-x+1/2, y+1/2, -z+1/2'
'-x, -y, -z'
'x-1/2, -y-1/2, z-1/2'

loop_
_atom_site_label
_atom_site_type_symbol
_atom_site_fract_x
_atom_site_fract_y
_atom_site_fract_z
_atom_site_U_iso_or_equiv
_atom_site_adp_type
_atom_site_occupancy
_atom_site_site_symmetry_order
_atom_site_calc_flag
_atom_site_refinement_flags_posn
_atom_site_refinement_flags_adp
Se1 Se 0.23395(4) 0.86623(2) 0.47786(2) 0.01363(6) Uani 1 1 d . .
I1 I 0.12582(2) 0.60306(2) 0.16683(2) 0.01570(5) Uani 1 1 d . .
N1 N 0.1823(3) 0.74871(14) 0.55416(19) 0.0149(4) Uani 1 1 d . .
N2 N -0.0146(3) 0.84983(14) 0.38148(18) 0.0128(4) Uani 1 1 d . .
C6 C -0.1124(3) 0.76592(16) 0.4143(2) 0.0124(5) Uani 1 1 d . .
C1 C 0.0032(4) 0.71009(17) 0.5114(2) 0.0135(5) Uani 1 1 d . .
C7 C -0.0979(4) 0.92216(19) 0.2865(2) 0.0190(5) Uani 1 1 d . .
H7A H -0.1172 0.8883 0.2036 0.028 Uiso 1 1 calc R U
H7B H -0.0010 0.9786 0.2789 0.028 Uiso 1 1 calc R U
H7C H -0.2312 0.9479 0.3135 0.028 Uiso 1 1 calc R U
C5 C -0.3086(3) 0.73151(17) 0.3657(2) 0.0142(5) Uani 1 1 d . .
H5 H -0.3853 0.7684 0.3019 0.017 Uiso 1 1 calc R U
C2 C -0.0820(4) 0.61778(18) 0.5576(2) 0.0183(5) Uani 1 1 d . .
H2 H -0.0085 0.5788 0.6207 0.022 Uiso 1 1 calc R U
C4 C -0.3823(4) 0.64383(18) 0.4140(2) 0.0168(5) Uani 1 1 d . .
H4 H -0.5133 0.6195 0.3832 0.020 Uiso 1 1 calc R U
C3 C -0.2688(4) 0.58697(18) 0.5098(3) 0.0190(5) Uani 1 1 d . .
H3 H -0.3263 0.5260 0.5406 0.023 Uiso 1 1 calc R U

loop_
_atom_site_aniso_label
_atom_site_aniso_U_11
_atom_site_aniso_U_22
_atom_site_aniso_U_33
_atom_site_aniso_U_23
_atom_site_aniso_U_13
_atom_site_aniso_U_12
Se1 0.01207(11) 0.01366(12) 0.01493(12) 0.00143(9) -0.00206(9) -0.00198(8)
I1 0.01384(8) 0.01687(8) 0.01615(8) 0.00022(6) -0.00216(6) 0.00204(6)
N1 0.0148(10) 0.0137(10) 0.0164(11) 0.0008(8) 0.0004(8) -0.0015(8)
N2 0.0130(9) 0.0141(9) 0.0109(10) -0.0001(7) -0.0035(8) -0.0005(7)
C6 0.0121(11) 0.0124(11) 0.0127(11) -0.0035(9) 0.0012(9) 0.0000(8)
C1 0.0148(11) 0.0125(11) 0.0132(12) -0.0010(9) 0.0004(9) -0.0008(9)
C7 0.0171(12) 0.0205(13) 0.0187(13) 0.0040(10) -0.0067(10) -0.0022(10)
C5 0.0133(11) 0.0167(11) 0.0126(11) -0.0023(9) -0.0008(9) 0.0004(9)
C2 0.0199(13) 0.0159(12) 0.0188(13) 0.0029(10) -0.0017(10) 0.0001(9)
C4 0.0130(11) 0.0199(12) 0.0175(13) -0.0036(10) -0.0011(9) -0.0041(9)
C3 0.0186(12) 0.0148(12) 0.0235(14) 0.0013(10) 0.0002(10) -0.0050(9)

loop_
_atom_type_symbol
_atom_type_description
_atom_type_scat_dispersion_real
_atom_type_scat_dispersion_imag
_atom_type_scat_source
C C 0.0033 0.0016 'International Tables Vol C Tables 4.2.6.8 and 6.1.1.4'
H H 0.0000 0.0000 'International Tables Vol C Tables 4.2.6.8 and 6.1.1.4'
N N 0.0061 0.0033 'International Tables Vol C Tables 4.2.6.8 and 6.1.1.4'
Se Se -0.0929 2.2259 'International Tables Vol C Tables 4.2.6.8 and 6.1.1.4'
I I -0.4742 1.8119 'International Tables Vol C Tables 4.2.6.8 and 6.1.1.4'

loop_
_geom_angle_atom_site_label_1
_geom_angle_atom_site_label_2
_geom_angle_atom_site_label_3
_geom_angle
N1 Se1 N2 88.15(9)
C1 N1 Se1 111.17(16)
C6 N2 C7 123.6(2)
C6 N2 Se1 111.37(16)
C7 N2 Se1 124.93(15)
N2 C6 C5 127.0(2)
N2 C6 C1 111.8(2)
C5 C6 C1 121.2(2)
N1 C1 C2 123.9(2)
N1 C1 C6 117.5(2)
C2 C1 C6 118.6(2)
N2 C7 H7A 109.5
N2 C7 H7B 109.5
H7A C7 H7B 109.5
N2 C7 H7C 109.5
H7A C7 H7C 109.5
H7B C7 H7C 109.5
C4 C5 C6 117.5(2)
C4 C5 H5 121.3
C6 C5 H5 121.3
C3 C2 C1 118.9(2)
C3 C2 H2 120.6
C1 C2 H2 120.6
C5 C4 C3 122.1(2)
C5 C4 H4 119.0
C3 C4 H4 119.0
C2 C3 C4 121.7(2)
C2 C3 H3 119.1
C4 C3 H3 119.1

loop_
_geom_bond_atom_site_label_1
_geom_bond_atom_site_label_2
_geom_bond_distance
Se1 N1 1.7848(19)
Se1 N2 1.875(2)
N1 C1 1.326(3)
N2 C6 1.329(3)
N2 C7 1.466(3)
C6 C5 1.422(3)
C6 C1 1.440(3)
C1 C2 1.431(3)
C7 H7A 0.9800
C7 H7B 0.9800
C7 H7C 0.9800
C5 C4 1.359(3)
C5 H5 0.9500
C2 C3 1.352(3)
C2 H2 0.9500
C4 C3 1.431(4)
C4 H4 0.9500
C3 H3 0.9500

loop_
_geom_torsion_atom_site_label_1
_geom_torsion_atom_site_label_2
_geom_torsion_atom_site_label_3
_geom_torsion_atom_site_label_4
_geom_torsion
N2 Se1 N1 C1 -1.41(16)
N1 Se1 N2 C6 1.88(15)
N1 Se1 N2 C7 178.9(2)
C7 N2 C6 C5 0.0(4)
Se1 N2 C6 C5 177.04(18)
C7 N2 C6 C1 -178.9(2)
Se1 N2 C6 C1 -1.8(2)
Se1 N1 C1 C2 -178.16(18)
Se1 N1 C1 C6 0.7(3)
N2 C6 C1 N1 0.8(3)
C5 C6 C1 N1 -178.2(2)
N2 C6 C1 C2 179.7(2)
C5 C6 C1 C2 0.8(3)
N2 C6 C5 C4 -179.0(2)
C1 C6 C5 C4 -0.3(3)
N1 C1 C2 C3 178.0(2)
C6 C1 C2 C3 -0.9(3)
C6 C5 C4 C3 -0.2(3)
C1 C2 C3 C4 0.4(4)
C5 C4 C3 C2 0.2(4)
